data_7106695
loop_
_publ_author_name
'Eric J. Derrah'
'Sonia Ladeira'
'Ghenwa Bouhadir'
'Karinne Miqueu'
'Didier Bourissou'

_publ_section_title
;
 Original Phenyl-P(O) Bond Cleavage at Palladium(0): a Combined
 Experimental and Computational Study
;
_journal_name_full 'Chem. Commun.'
_journal_page_first 8611
_journal_paper_doi 10.1039/c1cc12477c
_journal_volume 47
_journal_year 2011
_chemical_compound_source 'synthesis as described'
_chemical_formula_moiety 'C30 H41 O P3 Pd, C H2 Cl2'
_chemical_formula_sum 'C31 H43 Cl2 O P3 Pd'
_chemical_formula_weight 701.86
_chemical_name_systematic
;
?
;
_space_group_IT_number 61
_symmetry_cell_setting orthorhombic
_symmetry_Int_Tables_number 61
_symmetry_space_group_name_Hall '-P 2ac 2ab'
_symmetry_space_group_name_H-M 'P b c a'
_atom_sites_solution_hydrogens geom
_atom_sites_solution_primary direct
_atom_sites_solution_secondary difmap
_cell_angle_alpha 90
_cell_angle_beta 90
_cell_angle_gamma 90
_cell_formula_units_Z 8
_cell_length_a 14.9722(3)
_cell_length_b 14.3214(3)
_cell_length_c 32.1800(7)
_cell_measurement_reflns_used 9936
_cell_measurement_temperature 298(2)
_cell_measurement_theta_max 23.01
_cell_measurement_theta_min 2.34
_cell_measurement_wavelength 0.71073
_cell_volume 6900.1(3)
_computing_cell_refinement 'Bruker SMART'
_computing_data_collection 'Bruker SMART'
_computing_data_reduction 'Bruker SAINT'
_computing_molecular_graphics 'Ortep-3 for Windows (Farrugia, 1997)'
_computing_publication_material 'WinGX publication routines (Farrugia, 1999)'
_computing_structure_refinement 'SHELXL-97 (Sheldrick, 1997)'
_computing_structure_solution 'SIR92 (Giacovazzo et al, 1993)'
_diffrn_ambient_temperature 298(2)
_diffrn_measured_fraction_theta_full 0.994
_diffrn_measured_fraction_theta_max 0.994
_diffrn_measurement_device_type 'CCD area detector'
_diffrn_measurement_method 'phi and omega scans'
_diffrn_radiation_monochromator graphite
_diffrn_radiation_probe x-ray
_diffrn_radiation_source 'fine-focus sealed tube'
_diffrn_radiation_type MoK\a
_diffrn_radiation_wavelength 0.71073
_diffrn_reflns_av_R_equivalents 0.062
_diffrn_reflns_av_unetI/netI 0.0356
_diffrn_reflns_limit_h_max 19
_diffrn_reflns_limit_h_min -19
_diffrn_reflns_limit_k_max 17
_diffrn_reflns_limit_k_min -18
_diffrn_reflns_limit_l_max 38
_diffrn_reflns_limit_l_min -41
_diffrn_reflns_number 63173
_diffrn_reflns_theta_full 27.07
_diffrn_reflns_theta_max 27.07
_diffrn_reflns_theta_min 2.07
_exptl_absorpt_coefficient_mu 0.854
_exptl_absorpt_correction_T_max 0.918
_exptl_absorpt_correction_T_min 0.850
_exptl_absorpt_correction_type multi-scan
_exptl_absorpt_process_details 'SADABS (Bruker-AXS)'
_exptl_crystal_colour colourless
_exptl_crystal_density_diffrn 1.351
_exptl_crystal_density_method 'not measured'
_exptl_crystal_description block
_exptl_crystal_F_000 2896
_exptl_crystal_size_max 0.4
_exptl_crystal_size_mid 0.16
_exptl_crystal_size_min 0.1
_refine_diff_density_max 0.638
_refine_diff_density_min -0.891
_refine_diff_density_rms 0.085
_refine_ls_extinction_method none
_refine_ls_goodness_of_fit_ref 1.083
_refine_ls_hydrogen_treatment constr
_refine_ls_matrix_type full
_refine_ls_number_parameters 351
_refine_ls_number_reflns 7549
_refine_ls_number_restraints 0
_refine_ls_restrained_S_all 1.083
_refine_ls_R_factor_all 0.0789
_refine_ls_R_factor_gt 0.0492
_refine_ls_shift/su_max 0.003
_refine_ls_shift/su_mean 0
_refine_ls_structure_factor_coef Fsqd
_refine_ls_weighting_details 'calc w=1/[\s^2^(Fo^2^)+(0.0461P)^2^+9.4237P] where P=(Fo^2^+2Fc^2^)/3'
_refine_ls_weighting_scheme calc
_refine_ls_wR_factor_gt 0.1089
_refine_ls_wR_factor_ref 0.1243
_reflns_number_gt 5318
_reflns_number_total 7549
_reflns_threshold_expression >2sigma(I)
_cod_data_source_file c1cc12477c.txt
_cod_data_source_block 3
_cod_database_code 7106695

loop_
_symmetry_equiv_pos_as_xyz
'x, y, z'
'-x+1/2, -y, z+1/2'
'x+1/2, -y+1/2, -z'
'-x, y+1/2, -z+1/2'
'-x, -y, -z'
'x-1/2, y, -z-1/2'
'-x-1/2, y-1/2, z'
'x, -y-1/2, z-1/2'

loop_
_atom_site_label
_atom_site_type_symbol
_atom_site_fract_x
_atom_site_fract_y
_atom_site_fract_z
_atom_site_U_iso_or_equiv
_atom_site_adp_type
_atom_site_occupancy
_atom_site_symmetry_multiplicity
_atom_site_calc_flag
_atom_site_refinement_flags
_atom_site_disorder_assembly
_atom_site_disorder_group
C1 C 0.3809(3) 0.4239(3) 0.68182(12) 0.0466(9) Uani 1 1 d . . .
C2 C 0.3665(3) 0.4689(3) 0.71988(14) 0.0617(12) Uani 1 1 d . . .
H2 H 0.3925 0.4452 0.7439 0.074 Uiso 1 1 calc R . .
C3 C 0.3142(4) 0.5478(4) 0.72205(18) 0.0748(15) Uani 1 1 d . . .
H3 H 0.3073 0.5788 0.7473 0.09 Uiso 1 1 calc R . .
C4 C 0.2723(4) 0.5810(4) 0.68725(18) 0.0772(15) Uani 1 1 d . . .
H4 H 0.2358 0.6334 0.689 0.093 Uiso 1 1 calc R . .
C5 C 0.2842(3) 0.5365(3) 0.64973(17) 0.0703(14) Uani 1 1 d . . .
H5 H 0.2554 0.5592 0.6262 0.084 Uiso 1 1 calc R . .
C6 C 0.3390(3) 0.4577(3) 0.64648(14) 0.0528(10) Uani 1 1 d . . .
C7 C 0.5484(3) 0.3134(3) 0.69966(12) 0.0448(9) Uani 1 1 d . . .
C8 C 0.5722(3) 0.3588(3) 0.73607(14) 0.0597(12) Uani 1 1 d . . .
H8 H 0.5308 0.3969 0.7493 0.072 Uiso 1 1 calc R . .
C9 C 0.6561(3) 0.3480(4) 0.75283(16) 0.0716(14) Uani 1 1 d . . .
H9 H 0.6713 0.3801 0.7769 0.086 Uiso 1 1 calc R . .
C10 C 0.7176(3) 0.2906(4) 0.73442(17) 0.0743(15) Uani 1 1 d . . .
H10 H 0.7737 0.2824 0.7463 0.089 Uiso 1 1 calc R . .
C11 C 0.6956(3) 0.2455(3) 0.69837(16) 0.0664(13) Uani 1 1 d . . .
H11 H 0.7376 0.2072 0.6856 0.08 Uiso 1 1 calc R . .
C12 C 0.6115(3) 0.2556(3) 0.68032(13) 0.0481(10) Uani 1 1 d . . .
C13 C 0.2355(3) 0.3651(4) 0.58339(16) 0.0717(14) Uani 1 1 d . . .
H13 H 0.2019 0.4238 0.5826 0.086 Uiso 1 1 calc R . .
C14 C 0.1942(4) 0.3028(5) 0.6159(2) 0.106(2) Uani 1 1 d . . .
H14A H 0.133 0.2909 0.6088 0.158 Uiso 1 1 calc R . .
H14B H 0.197 0.333 0.6425 0.158 Uiso 1 1 calc R . .
H14C H 0.2263 0.2448 0.617 0.158 Uiso 1 1 calc R . .
C15 C 0.2326(4) 0.3212(5) 0.54041(19) 0.110(2) Uani 1 1 d . . .
H15A H 0.261 0.2611 0.5412 0.165 Uiso 1 1 calc R . .
H15B H 0.2633 0.3607 0.521 0.165 Uiso 1 1 calc R . .
H15C H 0.1715 0.314 0.5318 0.165 Uiso 1 1 calc R . .
C16 C 0.3966(4) 0.4738(4) 0.55865(16) 0.0741(14) Uani 1 1 d . . .
H16 H 0.4061 0.4366 0.5335 0.089 Uiso 1 1 calc R . .
C17 C 0.3371(5) 0.5536(5) 0.5459(2) 0.120(3) Uani 1 1 d . . .
H17A H 0.3314 0.5967 0.5686 0.18 Uiso 1 1 calc R . .
H17B H 0.2793 0.53 0.5385 0.18 Uiso 1 1 calc R . .
H17C H 0.3629 0.5851 0.5225 0.18 Uiso 1 1 calc R . .
C18 C 0.4881(4) 0.5066(4) 0.5721(2) 0.103(2) Uani 1 1 d . . .
H18A H 0.5166 0.5383 0.5494 0.154 Uiso 1 1 calc R . .
H18B H 0.5235 0.4537 0.5802 0.154 Uiso 1 1 calc R . .
H18C H 0.4822 0.5485 0.5952 0.154 Uiso 1 1 calc R . .
C19 C 0.5687(4) 0.0713(4) 0.64130(19) 0.0838(17) Uani 1 1 d . . .
H19 H 0.5543 0.0429 0.6144 0.101 Uiso 1 1 calc R . .
C20 C 0.4905(5) 0.0513(5) 0.6690(3) 0.131(3) Uani 1 1 d . . .
H20A H 0.4821 -0.015 0.6711 0.196 Uiso 1 1 calc R . .
H20B H 0.4378 0.0793 0.6575 0.196 Uiso 1 1 calc R . .
H20C H 0.5015 0.0769 0.6961 0.196 Uiso 1 1 calc R . .
C21 C 0.6523(5) 0.0209(5) 0.6568(3) 0.131(3) Uani 1 1 d . . .
H21A H 0.6696 0.0462 0.6833 0.196 Uiso 1 1 calc R . .
H21B H 0.6999 0.0294 0.6372 0.196 Uiso 1 1 calc R . .
H21C H 0.6398 -0.0445 0.6598 0.196 Uiso 1 1 calc R . .
C22 C 0.6798(4) 0.2111(5) 0.5992(2) 0.099(2) Uani 1 1 d . . .
H22 H 0.7304 0.1936 0.6169 0.119 Uiso 1 1 calc R . .
C23 C 0.6927(4) 0.3141(6) 0.5886(2) 0.135(3) Uani 1 1 d . . .
H23A H 0.7492 0.3224 0.575 0.202 Uiso 1 1 calc R . .
H23B H 0.6916 0.3504 0.6137 0.202 Uiso 1 1 calc R . .
H23C H 0.6455 0.3343 0.5705 0.202 Uiso 1 1 calc R . .
C24 C 0.6818(6) 0.1467(8) 0.5633(2) 0.189(5) Uani 1 1 d . . .
H24A H 0.6509 0.1746 0.5403 0.283 Uiso 1 1 calc R . .
H24B H 0.6533 0.0891 0.5707 0.283 Uiso 1 1 calc R . .
H24C H 0.7427 0.1347 0.5556 0.283 Uiso 1 1 calc R . .
C25 C 0.4535(3) 0.2230(3) 0.54797(13) 0.0529(10) Uani 1 1 d . . .
C26 C 0.4838(3) 0.2669(4) 0.51255(14) 0.0648(12) Uani 1 1 d . . .
H26 H 0.5099 0.3255 0.5151 0.078 Uiso 1 1 calc R . .
C27 C 0.4770(4) 0.2278(5) 0.47322(16) 0.0848(17) Uani 1 1 d . . .
H27 H 0.497 0.2607 0.4501 0.102 Uiso 1 1 calc R . .
C28 C 0.4404(4) 0.1399(6) 0.46841(19) 0.103(2) Uani 1 1 d . . .
H28 H 0.4358 0.1132 0.4421 0.124 Uiso 1 1 calc R . .
C29 C 0.4107(4) 0.0923(5) 0.5028(2) 0.099(2) Uani 1 1 d . . .
H29 H 0.3856 0.0333 0.4998 0.118 Uiso 1 1 calc R . .
C30 C 0.4181(4) 0.1319(4) 0.54224(17) 0.0767(15) Uani 1 1 d . . .
H30 H 0.3994 0.0979 0.5653 0.092 Uiso 1 1 calc R . .
C31 C 0.5375(4) 0.6776(5) 0.7029(2) 0.105(2) Uani 1 1 d . . .
H31A H 0.4749 0.6613 0.7055 0.126 Uiso 1 1 calc R . .
H31B H 0.5574 0.7024 0.7294 0.126 Uiso 1 1 calc R . .
O1 O 0.38243(19) 0.24309(19) 0.70516(9) 0.0535(7) Uani 1 1 d . . .
P1 P 0.43566(6) 0.30896(7) 0.67794(3) 0.0401(2) Uani 1 1 d . . .
P2 P 0.35123(7) 0.39140(8) 0.59823(4) 0.0506(3) Uani 1 1 d . . .
P3 P 0.57868(8) 0.19804(9) 0.63156(4) 0.0531(3) Uani 1 1 d . . .
Pd1 Pd 0.451308(19) 0.27298(2) 0.609416(9) 0.04158(10) Uani 1 1 d . . .
Cl1 Cl 0.59824(16) 0.57853(14) 0.69111(9) 0.1479(9) Uani 1 1 d . . .
Cl2 Cl 0.54947(18) 0.76222(19) 0.66508(10) 0.1585(10) Uani 1 1 d . . .

loop_
_atom_site_aniso_label
_atom_site_aniso_U_11
_atom_site_aniso_U_22
_atom_site_aniso_U_33
_atom_site_aniso_U_23
_atom_site_aniso_U_13
_atom_site_aniso_U_12
C1 0.039(2) 0.045(2) 0.056(2) -0.0056(19) 0.0033(18) -0.0036(17)
C2 0.061(3) 0.061(3) 0.062(3) -0.011(2) 0.002(2) 0.006(2)
C3 0.074(3) 0.069(3) 0.081(4) -0.024(3) 0.009(3) 0.013(3)
C4 0.069(3) 0.061(3) 0.102(4) -0.009(3) 0.020(3) 0.019(3)
C5 0.067(3) 0.060(3) 0.084(4) 0.002(3) -0.002(3) 0.022(2)
C6 0.046(2) 0.046(2) 0.066(3) -0.004(2) 0.002(2) 0.0066(19)
C7 0.041(2) 0.043(2) 0.050(2) 0.0033(18) -0.0032(18) -0.0050(18)
C8 0.055(3) 0.063(3) 0.061(3) -0.011(2) -0.010(2) -0.001(2)
C9 0.069(3) 0.076(3) 0.069(3) -0.013(3) -0.023(3) -0.008(3)
C10 0.059(3) 0.074(4) 0.090(4) 0.002(3) -0.032(3) -0.003(3)
C11 0.051(3) 0.061(3) 0.088(4) -0.002(3) -0.013(2) 0.013(2)
C12 0.040(2) 0.045(2) 0.059(2) 0.0011(19) -0.0053(18) 0.0037(17)
C13 0.051(3) 0.086(4) 0.078(3) -0.002(3) -0.016(2) 0.008(3)
C14 0.072(4) 0.142(6) 0.103(5) -0.008(4) 0.003(3) -0.033(4)
C15 0.073(4) 0.156(7) 0.101(5) -0.018(5) -0.028(3) -0.003(4)
C16 0.082(4) 0.069(3) 0.072(3) 0.019(3) 0.010(3) 0.013(3)
C17 0.123(6) 0.107(5) 0.129(6) 0.059(5) 0.028(5) 0.039(5)
C18 0.088(4) 0.085(4) 0.135(6) 0.028(4) 0.011(4) -0.022(4)
C19 0.098(4) 0.058(3) 0.095(4) -0.012(3) -0.014(3) 0.031(3)
C20 0.137(7) 0.065(4) 0.190(8) 0.028(5) 0.048(6) 0.018(4)
C21 0.144(7) 0.086(5) 0.162(7) -0.008(5) -0.040(6) 0.045(5)
C22 0.057(3) 0.147(6) 0.092(4) -0.008(4) 0.026(3) 0.017(4)
C23 0.078(5) 0.199(9) 0.128(6) 0.048(6) 0.031(4) -0.030(5)
C24 0.153(8) 0.313(15) 0.100(6) -0.038(8) 0.045(5) 0.084(9)
C25 0.047(2) 0.061(3) 0.050(2) -0.009(2) 0.0003(19) 0.004(2)
C26 0.062(3) 0.073(3) 0.059(3) 0.000(2) 0.007(2) 0.007(2)
C27 0.090(4) 0.116(5) 0.049(3) -0.003(3) 0.010(3) 0.017(4)
C28 0.102(5) 0.145(7) 0.062(4) -0.040(4) -0.002(3) 0.002(5)
C29 0.103(5) 0.099(5) 0.095(5) -0.044(4) 0.003(4) -0.016(4)
C30 0.080(4) 0.077(4) 0.072(3) -0.015(3) 0.009(3) -0.015(3)
C31 0.091(5) 0.097(5) 0.127(6) -0.004(4) 0.006(4) -0.018(4)
O1 0.0499(17) 0.0497(17) 0.0609(17) -0.0004(14) 0.0092(14) -0.0088(13)
P1 0.0347(5) 0.0416(5) 0.0441(5) -0.0031(4) 0.0009(4) -0.0005(4)
P2 0.0468(6) 0.0504(6) 0.0546(6) 0.0035(5) -0.0044(5) 0.0061(5)
P3 0.0440(6) 0.0615(7) 0.0537(6) -0.0070(5) -0.0013(5) 0.0128(5)
Pd1 0.03743(16) 0.04517(18) 0.04213(17) -0.00154(13) -0.00011(13) 0.00130(13)
Cl1 0.1273(17) 0.0793(12) 0.237(3) -0.0004(15) -0.0005(17) -0.0187(11)
Cl2 0.155(2) 0.1371(19) 0.183(2) 0.0542(17) -0.0169(17) 0.0182(15)

loop_
_atom_type_symbol
_atom_type_description
_atom_type_scat_dispersion_real
_atom_type_scat_dispersion_imag
_atom_type_scat_source
C C 0.0033 0.0016 'International Tables Vol C Tables 4.2.6.8 and 6.1.1.4'
H H 0 0 'International Tables Vol C Tables 4.2.6.8 and 6.1.1.4'
O O 0.0106 0.006 'International Tables Vol C Tables 4.2.6.8 and 6.1.1.4'
P P 0.1023 0.0942 'International Tables Vol C Tables 4.2.6.8 and 6.1.1.4'
Pd Pd -0.9988 1.0072 'International Tables Vol C Tables 4.2.6.8 and 6.1.1.4'
Cl Cl 0.1484 0.1585 'International Tables Vol C Tables 4.2.6.8 and 6.1.1.4'

loop_
_geom_angle_atom_site_label_1
_geom_angle_atom_site_label_2
_geom_angle_atom_site_label_3
_geom_angle
_geom_angle_site_symmetry_1
_geom_angle_site_symmetry_3
_geom_angle_publ_flag
C6 C1 C2 119.1(4) . . ?
C6 C1 P1 117.2(3) . . ?
C2 C1 P1 122.6(3) . . ?
C3 C2 C1 120.6(5) . . ?
C3 C2 H2 119.7 . . ?
C1 C2 H2 119.7 . . ?
C4 C3 C2 120.2(5) . . ?
C4 C3 H3 119.9 . . ?
C2 C3 H3 119.9 . . ?
C3 C4 C5 119.9(5) . . ?
C3 C4 H4 120.1 . . ?
C5 C4 H4 120.1 . . ?
C4 C5 C6 121.0(5) . . ?
C4 C5 H5 119.5 . . ?
C6 C5 H5 119.5 . . ?
C1 C6 C5 119.1(4) . . ?
C1 C6 P2 118.0(3) . . ?
C5 C6 P2 122.7(4) . . ?
C8 C7 C12 118.7(4) . . ?
C8 C7 P1 125.2(3) . . ?
C12 C7 P1 115.6(3) . . ?
C9 C8 C7 120.8(4) . . ?
C9 C8 H8 119.6 . . ?
C7 C8 H8 119.6 . . ?
C10 C9 C8 120.8(5) . . ?
C10 C9 H9 119.6 . . ?
C8 C9 H9 119.6 . . ?
C11 C10 C9 119.2(5) . . ?
C11 C10 H10 120.4 . . ?
C9 C10 H10 120.4 . . ?
C10 C11 C12 121.5(5) . . ?
C10 C11 H11 119.3 . . ?
C12 C11 H11 119.3 . . ?
C11 C12 C7 119.0(4) . . ?
C11 C12 P3 123.3(3) . . ?
C7 C12 P3 117.7(3) . . ?
C14 C13 C15 112.0(5) . . ?
C14 C13 P2 109.2(4) . . ?
C15 C13 P2 110.4(4) . . ?
C14 C13 H13 108.4 . . ?
C15 C13 H13 108.4 . . ?
P2 C13 H13 108.4 . . ?
C13 C14 H14A 109.5 . . ?
C13 C14 H14B 109.5 . . ?
H14A C14 H14B 109.5 . . ?
C13 C14 H14C 109.5 . . ?
H14A C14 H14C 109.5 . . ?
H14B C14 H14C 109.5 . . ?
C13 C15 H15A 109.5 . . ?
C13 C15 H15B 109.5 . . ?
H15A C15 H15B 109.5 . . ?
C13 C15 H15C 109.5 . . ?
H15A C15 H15C 109.5 . . ?
H15B C15 H15C 109.5 . . ?
C17 C16 C18 112.2(5) . . ?
C17 C16 P2 116.8(4) . . ?
C18 C16 P2 109.3(4) . . ?
C17 C16 H16 105.9 . . ?
C18 C16 H16 105.9 . . ?
P2 C16 H16 105.9 . . ?
C16 C17 H17A 109.5 . . ?
C16 C17 H17B 109.5 . . ?
H17A C17 H17B 109.5 . . ?
C16 C17 H17C 109.5 . . ?
H17A C17 H17C 109.5 . . ?
H17B C17 H17C 109.5 . . ?
C16 C18 H18A 109.5 . . ?
C16 C18 H18B 109.5 . . ?
H18A C18 H18B 109.5 . . ?
C16 C18 H18C 109.5 . . ?
H18A C18 H18C 109.5 . . ?
H18B C18 H18C 109.5 . . ?
C20 C19 C21 110.8(6) . . ?
C20 C19 P3 110.5(4) . . ?
C21 C19 P3 116.9(5) . . ?
C20 C19 H19 105.9 . . ?
C21 C19 H19 105.9 . . ?
P3 C19 H19 105.9 . . ?
C19 C20 H20A 109.5 . . ?
C19 C20 H20B 109.5 . . ?
H20A C20 H20B 109.5 . . ?
C19 C20 H20C 109.5 . . ?
H20A C20 H20C 109.5 . . ?
H20B C20 H20C 109.5 . . ?
C19 C21 H21A 109.5 . . ?
C19 C21 H21B 109.5 . . ?
H21A C21 H21B 109.5 . . ?
C19 C21 H21C 109.5 . . ?
H21A C21 H21C 109.5 . . ?
H21B C21 H21C 109.5 . . ?
C24 C22 C23 115.2(7) . . ?
C24 C22 P3 113.2(6) . . ?
C23 C22 P3 109.1(4) . . ?
C24 C22 H22 106.2 . . ?
C23 C22 H22 106.2 . . ?
P3 C22 H22 106.2 . . ?
C22 C23 H23A 109.5 . . ?
C22 C23 H23B 109.5 . . ?
H23A C23 H23B 109.5 . . ?
C22 C23 H23C 109.5 . . ?
H23A C23 H23C 109.5 . . ?
H23B C23 H23C 109.5 . . ?
C22 C24 H24A 109.5 . . ?
C22 C24 H24B 109.5 . . ?
H24A C24 H24B 109.5 . . ?
C22 C24 H24C 109.5 . . ?
H24A C24 H24C 109.5 . . ?
H24B C24 H24C 109.5 . . ?
C26 C25 C30 115.7(4) . . ?
C26 C25 Pd1 128.8(4) . . ?
C30 C25 Pd1 115.4(3) . . ?
C25 C26 C27 123.1(5) . . ?
C25 C26 H26 118.5 . . ?
C27 C26 H26 118.5 . . ?
C28 C27 C26 119.9(6) . . ?
C28 C27 H27 120 . . ?
C26 C27 H27 120 . . ?
C29 C28 C27 119.4(5) . . ?
C29 C28 H28 120.3 . . ?
C27 C28 H28 120.3 . . ?
C28 C29 C30 120.4(6) . . ?
C28 C29 H29 119.8 . . ?
C30 C29 H29 119.8 . . ?
C29 C30 C25 121.4(5) . . ?
C29 C30 H30 119.3 . . ?
C25 C30 H30 119.3 . . ?
Cl2 C31 Cl1 111.5(4) . . ?
Cl2 C31 H31A 109.3 . . ?
Cl1 C31 H31A 109.3 . . ?
Cl2 C31 H31B 109.3 . . ?
Cl1 C31 H31B 109.3 . . ?
H31A C31 H31B 108 . . ?
O1 P1 C7 106.64(17) . . ?
O1 P1 C1 106.46(17) . . ?
C7 P1 C1 110.73(18) . . ?
O1 P1 Pd1 118.26(12) . . ?
C7 P1 Pd1 106.44(13) . . ?
C1 P1 Pd1 108.27(13) . . ?
C6 P2 C13 103.5(2) . . ?
C6 P2 C16 106.7(2) . . ?
C13 P2 C16 107.2(2) . . ?
C6 P2 Pd1 108.45(14) . . ?
C13 P2 Pd1 120.39(19) . . ?
C16 P2 Pd1 109.75(17) . . ?
C12 P3 C22 102.5(3) . . ?
C12 P3 C19 108.5(2) . . ?
C22 P3 C19 105.1(3) . . ?
C12 P3 Pd1 106.03(13) . . ?
C22 P3 Pd1 117.2(2) . . ?
C19 P3 Pd1 116.3(2) . . ?
C25 Pd1 P1 171.60(13) . . ?
C25 Pd1 P2 96.58(12) . . ?
P1 Pd1 P2 85.26(4) . . ?
C25 Pd1 P3 96.85(12) . . ?
P1 Pd1 P3 83.74(4) . . ?
P2 Pd1 P3 159.33(5) . . ?

loop_
_geom_bond_atom_site_label_1
_geom_bond_atom_site_label_2
_geom_bond_distance
_geom_bond_site_symmetry_2
_geom_bond_publ_flag
C1 C6 1.386(6) . ?
C1 C2 1.400(6) . ?
C1 P1 1.843(4) . ?
C2 C3 1.377(7) . ?
C2 H2 0.93 . ?
C3 C4 1.369(7) . ?
C3 H3 0.93 . ?
C4 C5 1.376(7) . ?
C4 H4 0.93 . ?
C5 C6 1.399(6) . ?
C5 H5 0.93 . ?
C6 P2 1.829(4) . ?
C7 C8 1.386(6) . ?
C7 C12 1.400(6) . ?
C7 P1 1.828(4) . ?
C8 C9 1.377(6) . ?
C8 H8 0.93 . ?
C9 C10 1.368(7) . ?
C9 H9 0.93 . ?
C10 C11 1.369(7) . ?
C10 H10 0.93 . ?
C11 C12 1.394(6) . ?
C11 H11 0.93 . ?
C12 P3 1.839(4) . ?
C13 C14 1.507(8) . ?
C13 C15 1.520(7) . ?
C13 P2 1.836(5) . ?
C13 H13 0.98 . ?
C14 H14A 0.96 . ?
C14 H14B 0.96 . ?
C14 H14C 0.96 . ?
C15 H15A 0.96 . ?
C15 H15B 0.96 . ?
C15 H15C 0.96 . ?
C16 C17 1.505(7) . ?
C16 C18 1.511(8) . ?
C16 P2 1.865(5) . ?
C16 H16 0.98 . ?
C17 H17A 0.96 . ?
C17 H17B 0.96 . ?
C17 H17C 0.96 . ?
C18 H18A 0.96 . ?
C18 H18B 0.96 . ?
C18 H18C 0.96 . ?
C19 C20 1.499(9) . ?
C19 C21 1.528(8) . ?
C19 P3 1.849(6) . ?
C19 H19 0.98 . ?
C20 H20A 0.96 . ?
C20 H20B 0.96 . ?
C20 H20C 0.96 . ?
C21 H21A 0.96 . ?
C21 H21B 0.96 . ?
C21 H21C 0.96 . ?
C22 C24 1.478(10) . ?
C22 C23 1.526(10) . ?
C22 P3 1.847(6) . ?
C22 H22 0.98 . ?
C23 H23A 0.96 . ?
C23 H23B 0.96 . ?
C23 H23C 0.96 . ?
C24 H24A 0.96 . ?
C24 H24B 0.96 . ?
C24 H24C 0.96 . ?
C25 C26 1.379(6) . ?
C25 C30 1.420(7) . ?
C25 Pd1 2.103(4) . ?
C26 C27 1.388(7) . ?
C26 H26 0.93 . ?
C27 C28 1.382(9) . ?
C27 H27 0.93 . ?
C28 C29 1.374(9) . ?
C28 H28 0.93 . ?
C29 C30 1.395(7) . ?
C29 H29 0.93 . ?
C30 H30 0.93 . ?
C31 Cl2 1.726(7) . ?
C31 Cl1 1.728(7) . ?
C31 H31A 0.97 . ?
C31 H31B 0.97 . ?
O1 P1 1.514(3) . ?
P1 Pd1 2.2766(10) . ?
P2 Pd1 2.2914(11) . ?
P3 Pd1 2.3014(11) . ?
